data_2011385
loop_
_publ_author_name
'Smith, Graham'
'Bott, Raymond C.'
'Lynch, Daniel E.'

_publ_section_title
;
 The 1:1 adduct of 4-aminobenzoic acid with 4-aminobenzonitrile
;
_journal_issue 9
_journal_name_full 'Acta Crystallographica Section C'
_journal_page_first 1155
_journal_page_last 1156
_journal_paper_doi 10.1107/S010827010000874X
_journal_volume 56
_journal_year 2000
_chemical_formula_moiety 'C7 H7 N O2 , C7 H6 N2'
_chemical_formula_sum 'C14 H13 N3 O2'
_chemical_formula_weight 255.28
_chemical_melting_point 480.0(10)
_space_group_IT_number 14
_symmetry_cell_setting monoclinic
_symmetry_space_group_name_Hall '-P 2ybc'
_symmetry_space_group_name_H-M 'P 1 21/c 1'
_audit_creation_method 'from TEXRAY.INF file'
_cell_angle_alpha 90
_cell_angle_beta 94.79(4)
_cell_angle_gamma 90
_cell_formula_units_Z 4
_cell_length_a 4.860(3)
_cell_length_b 32.543(4)
_cell_length_c 8.538(3)
_cell_measurement_reflns_used 25
_cell_measurement_temperature 153
_cell_measurement_theta_max 20
_cell_measurement_theta_min 10
_cell_volume 1345.6(10)
_computing_cell_refinement 'MSC/AFC Diffractometer Control Software'
_computing_data_collection
;MSC/AFC Diffractometer Control Software (Molecular Structure Corporation,
 1993)
;
_computing_data_reduction 'TEXSAN (Molecular Structure Corporation, 1985)'
_computing_publication_material TEXSAN
_computing_structure_refinement TEXSAN
_computing_structure_solution 'SIR88 (Burla et al., 1989)'
_diffrn_ambient_temperature 153
_diffrn_measurement_device 'Rigaku AFC-7R'
_diffrn_measurement_method '\w scans with profile analysis'
_diffrn_radiation_monochromator graphite
_diffrn_radiation_source '12kW rotating anode X-ray tube'
_diffrn_radiation_type 'Mo K\a'
_diffrn_radiation_wavelength .7107
_diffrn_reflns_av_R_equivalents .074
_diffrn_reflns_limit_h_max 5
_diffrn_reflns_limit_h_min 0
_diffrn_reflns_limit_k_max 38
_diffrn_reflns_limit_k_min 0
_diffrn_reflns_limit_l_max 10
_diffrn_reflns_limit_l_min -10
_diffrn_reflns_number 2723
_diffrn_reflns_reduction_process TEXSAN
_diffrn_reflns_theta_max 25
_diffrn_standards_decay_% .0
_diffrn_standards_interval_time 150
_diffrn_standards_number 3
_exptl_absorpt_coefficient_mu .087
_exptl_absorpt_correction_type none
_exptl_crystal_colour colourless
_exptl_crystal_density_diffrn 1.260
_exptl_crystal_description prismatic
_exptl_crystal_F_000 536.00
_exptl_crystal_size_max .3
_exptl_crystal_size_mid .2
_exptl_crystal_size_min .2
_refine_diff_density_max .14
_refine_diff_density_min -.16
_refine_ls_extinction_coef 8.001
_refine_ls_extinction_method Zachariasen_type_2_Gaussian_isotropic
_refine_ls_goodness_of_fit_ref 1.795
_refine_ls_hydrogen_treatment mixed
_refine_ls_matrix_type full
_refine_ls_number_parameters 193
_refine_ls_number_reflns 1614
_refine_ls_number_restraints 0
_refine_ls_R_factor_gt .045
_refine_ls_shift/su_max .002
_refine_ls_structure_factor_coef F
_refine_ls_weighting_scheme sigma
_refine_ls_wR_factor_ref .043
_reflns_number_gt 1614
_reflns_number_total 2372
_reflns_observed_criterion I>1.5\s(I)
_cod_data_source_file ta1290.cif
_cod_data_source_block I
_cod_depositor_comments
;
The following automatic conversions were performed:

'_chemical_melting_point' value '479-481' was changed to '480.0(10)'
- the average value was taken and precision was
estimated.

'_atom_site_thermal_displace_type' tag value 'Uij' was
replaced with 'Uani' value 32 times.

Automatic conversion script
Id: cif_fix_values 1646 2011-03-28 12:23:43Z adriana 

The following automatic conversions were performed:

'_chemical_melting_point' value '479-481' was changed to '480.0(10)'
- the average value was taken and precision was estimated.

Automatic conversion script
Id: cif_fix_values 1715 2011-07-08 13:25:40Z adriana 
;
_cod_original_cell_volume 1345.6(8)
_cod_original_sg_symbol_H-M 'P 21/c'
_cod_database_code 2011385

loop_
_symmetry_equiv_pos_as_xyz
'  +x,  +y,  +z'
'  -x,1/2+y,1/2-z'
'  -x,  -y,  -z'
'  +x,1/2-y,1/2+z'

loop_
_atom_site_aniso_label
_atom_site_aniso_U_11
_atom_site_aniso_U_22
_atom_site_aniso_U_33
_atom_site_aniso_U_12
_atom_site_aniso_U_13
_atom_site_aniso_U_23
O1 .0491(9) .0533(8) .0542(9) .0077(7) .0128(7) .0026(7)
O2 .0514(10) .0418(7) .0710(10) .0076(7) .0137(8) -.0036(7)
N1 .0560(10) .0610(10) .0640(10) .0030(10) .0180(10) -.0120(10)
N2 .067(2) .0560(10) .0680(10) -.0100(10) -.0070(10) -.0010(10)
N3 .188(3) .0780(10) .135(2) -.061(2) .030(2) -.0180(10)
C1 .0360(10) .0443(10) .0420(10) .0033(9) -.0031(8) -.0062(9)
C2 .0510(10) .0479(10) .0520(10) .0000(10) .0070(10) .0024(10)
C3 .0550(10) .0440(10) .0580(10) .0090(10) .0060(10) -.0025(9)
C4 .0350(10) .0560(10) .0480(10) .0029(10) -.0048(9) -.0105(9)
C5 .0440(10) .0530(10) .0550(10) -.0060(10) .0110(10) -.0010(10)
C6 .0420(10) .0450(10) .0550(10) -.0016(10) .0022(9) -.0011(9)
C7 .0350(10) .0448(10) .0490(10) .0047(9) -.0055(9) -.0052(9)
C11 .082(2) .0630(10) .067(2) -.0170(10) .0240(10) -.0120(10)
C12 .080(2) .0570(10) .077(2) .0020(10) .0150(10) .0100(10)
C13 .064(2) .0620(10) .069(2) -.0030(10) -.0020(10) .0040(10)
C14 .0560(10) .0540(10) .0490(10) -.0040(10) .0130(9) -.0031(9)
C15 .058(2) .0670(10) .0600(10) -.0050(10) .0020(10) .0060(10)
C16 .070(2) .0800(10) .067(2) -.0260(10) .0020(10) -.0030(10)
C17 .119(3) .0730(10) .093(2) -.034(2) .030(2) -.012(2)

loop_
_atom_site_label
_atom_site_fract_x
_atom_site_fract_y
_atom_site_fract_z
_atom_site_U_iso_or_equiv
_atom_site_thermal_displace_type
_atom_site_calc_flag
_atom_site_calc_attached_atom
O1 .3550(3) .04485(4) .0193(2) .0517(4) Uani ? ?
O2 .2661(3) -.01288(4) .1487(2) .0544(5) Uani ? ?
N1 -.4703(4) .11097(6) .5062(2) .0595(7) Uani ? ?
N2 .0888(5) .10283(7) -.2321(3) .0646(7) Uani ? ?
N3 .5519(6) .29556(6) -.1002(3) .1330(10) Uani ? ?
C1 .0395(4) .04765(5) .2181(2) .0411(5) Uani ? ?
C2 .0082(4) .09006(5) .2065(2) .0502(6) Uani ? ?
C3 -.1637(4) .11087(5) .2983(2) .0523(7) Uani ? ?
C4 -.3106(4) .08980(6) .4072(2) .0467(6) Uani ? ?
C5 -.2797(4) .04707(6) .4189(2) .0503(6) Uani ? ?
C6 -.1088(4) .02650(5) .3247(2) .0476(6) Uani ? ?
C7 .2318(4) .02670(6) .1203(2) .0435(6) Uani ? ?
C11 .3737(5) .22182(7) -.1439(3) .0695(8) Uani ? ?
C12 .1585(5) .21454(7) -.2567(3) .0709(8) Uani ? ?
C13 .0615(5) .17520(6) -.2841(2) .0652(7) Uani ? ?
C14 .1776(4) .14211(6) -.2008(2) .0526(6) Uani ? ?
C15 .3976(5) .14955(6) -.0887(2) .0617(7) Uani ? ?
C16 .4934(5) .18879(7) -.0609(2) .0723(8) Uani ? ?
C17 .4746(6) .26314(7) -.1189(3) .0935(10) Uani ? ?
H2 .1072 .1048 .1334 .060 Uani ? ?
H02 .390(5) -.0258(6) .091(2) .097(9) Uani ? ?
H3 -.1832 .1398 .2881 .063 Uani ? ?
H5 -.3774 .03219 .4924 .060 Uani ? ?
H6 -.0921 -.0025 .3327 .057 Uani ? ?
H10 -.500(4) .1406(6) .481(2) .078(7) Uani ? ?
H11 -.574(4) .0953(6) .562(2) .078(9) Uani ? ?
H12 .0772 .2368 -.3158 .085 Uani ? ?
H13 -.0877 .1707 -.3613 .079 Uani ? ?
H15 .4815 .1273 -.0310 .074 Uani ? ?
H16 .6433 .1934 .0159 .087 Uani ? ?
H20 .134(5) .0803(6) -.162(2) .096(9) Uani ? ?
H21 -.057(4) .0981(6) -.276(2) .056(8) Uani ? ?

loop_
_atom_type_symbol
_atom_type_scat_dispersion_real
_atom_type_scat_dispersion_imag
_atom_type_scat_source
C .003 .002 'International Tables'
H .000 .000 'International Tables'
N .006 .003 'International Tables'
O .011 .006 'International Tables'

loop_
_geom_angle_atom_site_label_1
_geom_angle_atom_site_label_2
_geom_angle_atom_site_label_3
_geom_angle
_geom_angle_publ_flag
C2 C1 C6 118.6(3) yes
C2 C1 C7 119.3(3) yes
C6 C1 C7 122.1(3) yes
C1 C2 C3 121.2(3) yes
C2 C3 C4 120.5(3) yes
N1 C4 C3 120.5(3) yes
N1 C4 C5 121.0(3) yes
C3 C4 C5 118.4(3) yes
C4 C5 C6 120.4(3) yes
C1 C6 C5 120.9(3) yes
O1 C7 O2 122.1(3) yes
O1 C7 C1 122.7(3) yes
O2 C7 C1 115.1(3) yes
C12 C11 C16 118.9(3) yes
C12 C11 C17 119.5(4) yes
C16 C11 C17 121.6(4) yes
C11 C12 C13 120.4(4) yes
C12 C13 C14 121.1(4) yes
N2 C14 C13 121.2(3) yes
N2 C14 C15 120.5(3) yes
C13 C14 C15 118.2(3) yes
C14 C15 C16 120.6(3) yes
C11 C16 C15 120.7(4) yes
N3 C17 C11 179.5(6) yes

loop_
_geom_bond_atom_site_label_1
_geom_bond_atom_site_label_2
_geom_bond_site_symmetry_1
_geom_bond_site_symmetry_2
_geom_bond_distance
_geom_bond_publ_flag
O1 C7 ? ? 1.240(3) yes
O2 C7 ? ? 1.319(3) yes
N1 C4 ? ? 1.379(4) yes
N2 C14 ? ? 1.368(4) yes
N3 C17 ? ? 1.127(4) yes
C1 C2 ? ? 1.391(4) yes
C1 C6 ? ? 1.389(4) yes
C1 C7 ? ? 1.472(4) yes
C2 C3 ? ? 1.371(4) yes
C3 C4 ? ? 1.399(4) yes
C4 C5 ? ? 1.401(4) yes
C5 C6 ? ? 1.378(4) yes
C11 C12 ? ? 1.382(5) yes
C11 C16 ? ? 1.388(5) yes
C11 C17 ? ? 1.441(4) yes
C12 C13 ? ? 1.377(4) yes
C13 C14 ? ? 1.385(4) yes
C14 C15 ? ? 1.395(4) yes
C15 C16 ? ? 1.373(4) yes
